data_7028326
loop_
_publ_author_name
'Mena, Inmaculada'
'Casado, Miguel A.'
'Polo, V\'ictor'
'Garc\'ia-Ordu\~na, Pilar'
'Lahoz, Fernando J.'
'Oro, Luis A.'

_publ_section_title
;
 P-H activation of secondary phosphanes on a parent amido diiridium
 complex.
;
_journal_issue 4
_journal_name_full 'Dalton transactions (Cambridge, England : 2003)'
_journal_page_first 1609
_journal_page_last 1619
_journal_paper_doi 10.1039/c3dt52911h
_journal_volume 43
_journal_year 2014
_chemical_formula_moiety 'C40 H47 Ir2 N P2, C6 D6'
_chemical_formula_sum 'C46 H47 D6 Ir2 N P2'
_chemical_formula_weight 1072.35
_chemical_name_systematic
;
 ?
;
_space_group_IT_number 61
_symmetry_cell_setting orthorhombic
_symmetry_space_group_name_Hall '-P 2ac 2ab'
_symmetry_space_group_name_H-M 'P b c a'
_atom_sites_solution_hydrogens geom
_atom_sites_solution_primary direct
_atom_sites_solution_secondary difmap
_audit_creation_method SHELXL-97
_cell_angle_alpha 90.00
_cell_angle_beta 90.00
_cell_angle_gamma 90.00
_cell_formula_units_Z 8
_cell_length_a 21.7209(10)
_cell_length_b 10.3274(5)
_cell_length_c 33.4874(16)
_cell_measurement_reflns_used 22992
_cell_measurement_temperature 100(2)
_cell_measurement_theta_max 28.20
_cell_measurement_theta_min 2.235
_cell_volume 7511.9(6)
_computing_cell_refinement 'SAINT+ in APEX2 v. 2008.4 (Bruker AXS, 2008)'
_computing_data_collection 'SMART in APEX2 v. 2008.4 (Bruker AXS, 2008)'
_computing_data_reduction 'SAINT+ in APEX2 v. 2008.4 (Bruker AXS, 2008)'
_computing_molecular_graphics 'XP program, SHELXTL v6.12, Bruker2000'
_computing_publication_material 'XCIF program, SHELXTLv6.12, BrukerAXS; PARST(Nardelli, 1995)'
_computing_structure_refinement 'SHELXL-97 (Sheldrick, 2008)'
_computing_structure_solution 'SHELXS-97 (Sheldrick, 1997)'
_diffrn_ambient_temperature 100(2)
_diffrn_detector_area_resol_mean 8.26
_diffrn_measured_fraction_theta_full 0.998
_diffrn_measured_fraction_theta_max 0.958
_diffrn_measurement_device_type 'Bruker APEX DUO CCD system'
_diffrn_measurement_method 'narrow \w frames'
_diffrn_radiation_monochromator graphite
_diffrn_radiation_source 'fine-focus sealed tube'
_diffrn_radiation_type MoK\a
_diffrn_radiation_wavelength 0.71073
_diffrn_reflns_av_R_equivalents 0.0456
_diffrn_reflns_av_sigmaI/netI 0.0256
_diffrn_reflns_limit_h_max 28
_diffrn_reflns_limit_h_min -28
_diffrn_reflns_limit_k_max 13
_diffrn_reflns_limit_k_min -13
_diffrn_reflns_limit_l_max 44
_diffrn_reflns_limit_l_min -44
_diffrn_reflns_number 85822
_diffrn_reflns_theta_full 27.50
_diffrn_reflns_theta_max 28.54
_diffrn_reflns_theta_min 1.54
_diffrn_standards_decay_% 0
_exptl_absorpt_coefficient_mu 7.199
_exptl_absorpt_correction_T_max 0.446
_exptl_absorpt_correction_T_min 0.242
_exptl_absorpt_correction_type multi-scan
_exptl_absorpt_process_details
;
 SADABS: Area-Detector Absorption Correction. (1996) Bruker-AXS 
 within APEX2 package. 
;
_exptl_crystal_colour red
_exptl_crystal_density_diffrn 1.896
_exptl_crystal_density_method 'not measured'
_exptl_crystal_description prism
_exptl_crystal_F_000 4160
_exptl_crystal_size_max 0.258
_exptl_crystal_size_mid 0.111
_exptl_crystal_size_min 0.110
_platon_squeeze_details
;
 There are very large solvent accessible voids in the structure and a zone where
 residual density peaks are observed. The solvent is highly disordered
 and it cannot be modelled even with several restraints. Therefore, 
 SQUEEZE corrections have been applied. 

 The total potential solvent accesible void volume (959 \A3) and the electron
 count (328 e in the unit cell) may agree with the presence of eight C6D6
 molecules. They have been included in the chemical formula, F000 and density. 
 Results of the SQUEEZE calculations are included at the end of this cif file.
;
_refine_diff_density_max 1.674
_refine_diff_density_min -1.435
_refine_diff_density_rms 0.168
_refine_ls_extinction_method none
_refine_ls_goodness_of_fit_ref 1.214
_refine_ls_hydrogen_treatment mixed
_refine_ls_matrix_type full
_refine_ls_number_parameters 431
_refine_ls_number_reflns 9153
_refine_ls_number_restraints 19
_refine_ls_restrained_S_all 1.213
_refine_ls_R_factor_all 0.0488
_refine_ls_R_factor_gt 0.0419
_refine_ls_shift/su_max 0.036
_refine_ls_shift/su_mean 0.001
_refine_ls_structure_factor_coef Fsqd
_refine_ls_weighting_details 'calc w=1/[\s^2^(Fo^2^)+(0.0219P)^2^+62.5186P] where P=(Fo^2^+2Fc^2^)/3'
_refine_ls_weighting_scheme calc
_refine_ls_wR_factor_gt 0.0847
_refine_ls_wR_factor_ref 0.0871
_reflns_number_gt 8274
_reflns_number_total 9153
_reflns_threshold_expression >2sigma(I)
_cod_data_source_file c3dt52911h.txt
_cod_data_source_block cmpnd_3
_cod_depositor_comments
;
The following automatic conversions were performed:

'_symmetry_cell_setting' value 'Orthorhombic' changed to
'orthorhombic' according to
/usr/data/users/saulius/automatic-downloads/current/RSC/lib/dictionaries/cif_core.dic
dictionary named 'cif_core.dic' version 2.4.2 from 2011-04-26.

Automatic conversion script
Id: cif_fix_values 2281 2013-09-26 08:29:07Z andrius 
;
_cod_original_sg_symbol_H-M 'P bca'
_cod_database_code 7028326

loop_
_symmetry_equiv_pos_as_xyz
'x, y, z'
'x+1/2, -y+1/2, -z'
'-x, y+1/2, -z+1/2'
'-x+1/2, -y, z+1/2'
'-x, -y, -z'
'-x-1/2, y-1/2, z'
'x, -y-1/2, z-1/2'
'x-1/2, y, -z-1/2'

loop_
_atom_site_label
_atom_site_type_symbol
_atom_site_fract_x
_atom_site_fract_y
_atom_site_fract_z
_atom_site_U_iso_or_equiv
_atom_site_adp_type
_atom_site_occupancy
_atom_site_symmetry_multiplicity
_atom_site_calc_flag
_atom_site_refinement_flags
_atom_site_disorder_assembly
_atom_site_disorder_group
Ir1 Ir 0.403498(10) 0.70758(2) 0.115327(6) 0.01687(6) Uani 1 1 d . . .
Ir2 Ir 0.500306(11) 0.75911(2) 0.162304(6) 0.01738(6) Uani 1 1 d . B .
P1 P 0.50590(7) 0.66923(14) 0.09807(5) 0.0180(3) Uani 1 1 d . B .
P2 P 0.39949(7) 0.84789(14) 0.16886(4) 0.0176(3) Uani 1 1 d . B .
N1 N 0.4413(3) 0.5953(5) 0.16470(15) 0.0232(11) Uani 1 1 d D B .
C1 C 0.3590(3) 0.5659(6) 0.07954(19) 0.0204(12) Uani 1 1 d D B .
C2 C 0.3180(3) 0.6119(5) 0.10983(17) 0.0170(11) Uani 1 1 d D B .
C3 C 0.2598(3) 0.6898(6) 0.1038(2) 0.0251(13) Uani 1 1 d . . .
H3A H 0.2261 0.6281 0.0981 0.030 Uiso 1 1 calc R A 1
H3B H 0.2499 0.7324 0.1295 0.030 Uiso 1 1 calc R A 1
C4A C 0.2586(5) 0.7911(9) 0.0722(3) 0.0232(19) Uiso 0.70 1 d PD B 1
H4A1 H 0.2197 0.8407 0.0746 0.028 Uiso 0.70 1 calc PR B 1
H4A2 H 0.2585 0.7481 0.0458 0.028 Uiso 0.70 1 calc PR B 1
C5A C 0.3118(4) 0.8845(8) 0.0737(3) 0.0190(16) Uiso 0.70 1 d PD B 1
H5A1 H 0.3112 0.9285 0.1000 0.023 Uiso 0.70 1 calc PR B 1
H5A2 H 0.3054 0.9515 0.0530 0.023 Uiso 0.70 1 calc PR B 1
C6A C 0.3747(4) 0.8247(8) 0.0677(3) 0.0139(18) Uiso 0.70 1 d PD B 1
H6 H 0.408(3) 0.882(7) 0.061(3) 0.017 Uiso 0.70 1 d PD C 1
C7A C 0.3785(6) 0.7480(12) 0.0288(4) 0.024(3) Uiso 0.70 1 d PD B 1
H7A1 H 0.4218 0.7445 0.0196 0.029 Uiso 0.70 1 calc PR B 1
H7A2 H 0.3537 0.7915 0.0080 0.029 Uiso 0.70 1 calc PR B 1
C15B C 0.6550(12) 0.850(3) 0.1796(9) 0.035(7) Uiso 0.30 1 d PD B 2
H15A H 0.6547 0.9045 0.2040 0.042 Uiso 0.30 1 calc PR B 2
H15B H 0.6980 0.8466 0.1697 0.042 Uiso 0.30 1 calc PR B 2
C14B C 0.6162(11) 0.914(3) 0.1486(7) 0.047(7) Uiso 0.30 1 d PD B 2
H14A H 0.6175 0.8608 0.1241 0.056 Uiso 0.30 1 calc PR B 2
H14B H 0.6347 0.9992 0.1421 0.056 Uiso 0.30 1 calc PR B 2
C13B C 0.5491(9) 0.935(2) 0.1598(6) 0.014(5) Uiso 0.30 1 d PD B 2
C12B C 0.5447(16) 1.001(3) 0.2014(7) 0.030(10) Uiso 0.30 1 d PD B 2
H12A H 0.5053 1.0485 0.2033 0.036 Uiso 0.30 1 calc PR B 2
H12B H 0.5785 1.0646 0.2041 0.036 Uiso 0.30 1 calc PR B 2
C8 C 0.3531(3) 0.6031(6) 0.03576(19) 0.0263(14) Uani 1 1 d . . .
H8A H 0.3094 0.5982 0.0275 0.032 Uiso 1 1 calc R B 1
H8B H 0.3769 0.5416 0.0191 0.032 Uiso 1 1 calc R B 1
C9 C 0.5668(3) 0.6792(6) 0.2011(2) 0.0261(14) Uani 1 1 d D . .
C10 C 0.5280(3) 0.7664(6) 0.22313(17) 0.0228(13) Uani 1 1 d D B .
C11 C 0.5488(3) 0.9005(7) 0.2372(2) 0.0301(15) Uani 1 1 d D . .
H11A H 0.5269 0.9222 0.2623 0.036 Uiso 1 1 calc R B 1
H11B H 0.5934 0.8976 0.2432 0.036 Uiso 1 1 calc R B 1
C12A C 0.5371(7) 1.0053(12) 0.2071(4) 0.023(3) Uiso 0.70 1 d PD B 1
H12C H 0.4965 1.0453 0.2127 0.027 Uiso 0.70 1 calc PR B 1
H12D H 0.5688 1.0733 0.2101 0.027 Uiso 0.70 1 calc PR B 1
C13A C 0.5378(5) 0.9568(11) 0.1653(3) 0.018(2) Uiso 0.70 1 d PD B 1
H13A H 0.523(5) 0.998(10) 0.150(3) 0.022 Uiso 0.70 1 d P D 1
C14A C 0.5832(4) 0.8755(8) 0.1497(3) 0.0190(17) Uiso 0.70 1 d PD B 1
H14 H 0.591(4) 0.883(9) 0.1215(8) 0.023 Uiso 0.70 1 d PD E 1
C15A C 0.6414(5) 0.8350(10) 0.1722(3) 0.024(2) Uiso 0.70 1 d PD B 1
H15C H 0.6765 0.8317 0.1533 0.029 Uiso 0.70 1 calc PR B 1
H15D H 0.6509 0.9002 0.1929 0.029 Uiso 0.70 1 calc PR B 1
C4B C 0.2771(11) 0.825(3) 0.0795(9) 0.046(7) Uiso 0.30 1 d PD B 2
H4B1 H 0.2676 0.8131 0.0508 0.055 Uiso 0.30 1 calc PR B 2
H4B2 H 0.2511 0.8961 0.0897 0.055 Uiso 0.30 1 calc PR B 2
C5B C 0.3421(10) 0.860(2) 0.0840(6) 0.026(5) Uiso 0.30 1 d PD B 2
C6B C 0.3898(11) 0.817(2) 0.0597(7) 0.027(6) Uiso 0.30 1 d PD B 2
C7B C 0.3825(13) 0.720(3) 0.0261(7) 0.022(7) Uiso 0.30 1 d PD B 2
H7B1 H 0.3589 0.7623 0.0044 0.027 Uiso 0.30 1 calc PR B 2
H7B2 H 0.4239 0.6999 0.0155 0.027 Uiso 0.30 1 calc PR B 2
C16 C 0.6332(3) 0.7053(7) 0.1913(2) 0.0273(13) Uani 1 1 d . B .
H16A H 0.6580 0.7015 0.2161 0.033 Uiso 1 1 calc R F 1
H16B H 0.6486 0.6373 0.1730 0.033 Uiso 1 1 calc R F 1
C17 C 0.5485(3) 0.7426(6) 0.05736(18) 0.0198(12) Uani 1 1 d . . .
C18 C 0.5390(3) 0.8751(6) 0.04888(18) 0.0229(13) Uani 1 1 d . B .
H18 H 0.5099 0.9233 0.0640 0.027 Uiso 1 1 calc R . .
C19 C 0.5718(3) 0.9351(6) 0.0188(2) 0.0280(14) Uani 1 1 d . . .
H19 H 0.5647 1.0241 0.0133 0.034 Uiso 1 1 calc R B .
C20 C 0.6149(3) 0.8680(7) -0.0034(2) 0.0293(14) Uani 1 1 d . B .
H20 H 0.6372 0.9105 -0.0240 0.035 Uiso 1 1 calc R . .
C21 C 0.6255(3) 0.7377(7) 0.0047(2) 0.0323(15) Uani 1 1 d . . .
H21 H 0.6550 0.6908 -0.0104 0.039 Uiso 1 1 calc R B .
C22 C 0.5930(3) 0.6762(6) 0.0349(2) 0.0261(13) Uani 1 1 d . B .
H22 H 0.6009 0.5876 0.0405 0.031 Uiso 1 1 calc R . .
C23 C 0.5238(3) 0.4981(6) 0.09248(17) 0.0172(11) Uani 1 1 d . . .
C24 C 0.5575(3) 0.4312(6) 0.1210(2) 0.0287(14) Uani 1 1 d . B .
H24 H 0.5720 0.4755 0.1440 0.034 Uiso 1 1 calc R . .
C25 C 0.5704(4) 0.2991(7) 0.1162(2) 0.0376(17) Uani 1 1 d . . .
H25 H 0.5932 0.2540 0.1360 0.045 Uiso 1 1 calc R B .
C26 C 0.5501(3) 0.2355(6) 0.0828(2) 0.0302(15) Uani 1 1 d . B .
H26 H 0.5597 0.1465 0.0792 0.036 Uiso 1 1 calc R . .
C27 C 0.5157(3) 0.3000(6) 0.05444(19) 0.0246(13) Uani 1 1 d . . .
H27 H 0.5011 0.2552 0.0316 0.030 Uiso 1 1 calc R B .
C28 C 0.5027(3) 0.4293(6) 0.05932(18) 0.0221(12) Uani 1 1 d . B .
H28 H 0.4788 0.4727 0.0397 0.026 Uiso 1 1 calc R . .
C29 C 0.3851(3) 1.0210(5) 0.16632(17) 0.0175(11) Uani 1 1 d . . .
C30 C 0.3505(3) 1.0895(6) 0.19441(19) 0.0220(12) Uani 1 1 d . B .
H30 H 0.3315 1.0444 0.2159 0.026 Uiso 1 1 calc R . .
C31 C 0.3435(3) 1.2234(6) 0.1913(2) 0.0270(14) Uani 1 1 d . . .
H31 H 0.3201 1.2692 0.2106 0.032 Uiso 1 1 calc R B .
C32 C 0.3705(3) 1.2892(6) 0.1601(2) 0.0267(13) Uani 1 1 d . B .
H32 H 0.3668 1.3807 0.1584 0.032 Uiso 1 1 calc R . .
C33 C 0.4028(3) 1.2227(6) 0.1315(2) 0.0291(14) Uani 1 1 d . . .
H33 H 0.4203 1.2679 0.1095 0.035 Uiso 1 1 calc R B .
C34 C 0.4100(3) 1.0895(6) 0.13456(19) 0.0231(13) Uani 1 1 d . B .
H34 H 0.4324 1.0444 0.1145 0.028 Uiso 1 1 calc R . .
C35 C 0.3632(3) 0.7974(6) 0.21546(17) 0.0198(11) Uani 1 1 d . . .
C36 C 0.3205(3) 0.6968(6) 0.21611(18) 0.0221(12) Uani 1 1 d . B .
H36 H 0.3091 0.6561 0.1918 0.027 Uiso 1 1 calc R . .
C37 C 0.2942(3) 0.6551(7) 0.25162(19) 0.0279(14) Uani 1 1 d . . .
H37 H 0.2661 0.5846 0.2515 0.033 Uiso 1 1 calc R B .
C38 C 0.3088(3) 0.7160(7) 0.28719(19) 0.0304(14) Uani 1 1 d . B .
H38 H 0.2905 0.6885 0.3115 0.036 Uiso 1 1 calc R . .
C39 C 0.3509(3) 0.8185(7) 0.28698(19) 0.0294(14) Uani 1 1 d . . .
H39 H 0.3604 0.8628 0.3111 0.035 Uiso 1 1 calc R B .
C40 C 0.3785(3) 0.8550(6) 0.25188(19) 0.0252(13) Uani 1 1 d . B .
H40 H 0.4089 0.9212 0.2524 0.030 Uiso 1 1 calc R . .
H1N H 0.457(3) 0.520(3) 0.1610(19) 0.017(17) Uiso 1 1 d D . .
H2N H 0.423(3) 0.585(6) 0.1870(11) 0.014(16) Uiso 1 1 d D . .
H1 H 0.376(3) 0.480(4) 0.079(2) 0.04(2) Uiso 1 1 d D . .
H2 H 0.310(3) 0.554(6) 0.1319(15) 0.03(2) Uiso 1 1 d D . .
H9 H 0.559(3) 0.587(2) 0.204(2) 0.023(18) Uiso 1 1 d D . .
H10 H 0.500(3) 0.723(6) 0.2407(17) 0.027(19) Uiso 1 1 d D . .

loop_
_atom_site_aniso_label
_atom_site_aniso_U_11
_atom_site_aniso_U_22
_atom_site_aniso_U_33
_atom_site_aniso_U_23
_atom_site_aniso_U_13
_atom_site_aniso_U_12
Ir1 0.01911(11) 0.01530(10) 0.01619(10) 0.00163(8) -0.00026(9) -0.00197(8)
Ir2 0.01982(11) 0.01515(10) 0.01717(11) 0.00209(8) -0.00130(8) -0.00141(8)
P1 0.0170(7) 0.0173(7) 0.0198(7) 0.0035(5) 0.0021(6) 0.0022(6)
P2 0.0173(7) 0.0169(7) 0.0187(7) 0.0021(5) 0.0024(6) 0.0009(6)
N1 0.041(3) 0.014(2) 0.014(2) 0.0019(19) 0.008(2) -0.002(2)
C1 0.021(3) 0.015(3) 0.025(3) -0.001(2) -0.001(2) -0.002(2)
C2 0.015(3) 0.015(3) 0.022(3) 0.002(2) -0.001(2) -0.003(2)
C3 0.020(3) 0.023(3) 0.032(3) -0.004(3) 0.000(2) 0.001(2)
C8 0.025(3) 0.028(3) 0.026(3) -0.008(3) -0.003(3) 0.002(3)
C9 0.023(3) 0.029(3) 0.027(3) 0.001(3) -0.010(3) 0.004(3)
C10 0.025(3) 0.031(3) 0.012(3) 0.002(2) -0.002(2) 0.002(3)
C11 0.022(3) 0.040(4) 0.027(3) -0.015(3) -0.001(3) 0.000(3)
C16 0.026(3) 0.030(3) 0.027(3) -0.001(3) -0.002(3) 0.002(3)
C17 0.017(3) 0.020(3) 0.022(3) -0.001(2) 0.000(2) 0.000(2)
C18 0.024(3) 0.025(3) 0.019(3) 0.003(2) 0.004(2) 0.003(2)
C19 0.029(3) 0.025(3) 0.030(3) 0.006(3) 0.001(3) -0.001(3)
C20 0.030(4) 0.031(3) 0.027(3) 0.007(3) 0.008(3) -0.004(3)
C21 0.038(4) 0.025(3) 0.034(4) -0.004(3) 0.015(3) -0.001(3)
C22 0.026(3) 0.020(3) 0.033(3) -0.001(3) 0.008(3) -0.001(2)
C23 0.015(3) 0.020(3) 0.016(3) 0.001(2) 0.000(2) -0.001(2)
C24 0.038(4) 0.021(3) 0.027(3) -0.002(3) -0.013(3) 0.003(3)
C25 0.050(4) 0.023(3) 0.040(4) 0.000(3) -0.012(4) 0.008(3)
C26 0.044(4) 0.017(3) 0.030(3) -0.003(3) 0.004(3) -0.001(3)
C27 0.026(3) 0.026(3) 0.022(3) -0.004(3) 0.006(2) -0.006(2)
C28 0.021(3) 0.025(3) 0.020(3) 0.001(2) 0.003(2) 0.003(2)
C29 0.014(3) 0.017(3) 0.021(3) -0.001(2) -0.002(2) 0.000(2)
C30 0.022(3) 0.021(3) 0.023(3) 0.000(2) 0.000(2) -0.001(2)
C31 0.031(3) 0.021(3) 0.029(3) -0.006(3) -0.002(3) 0.006(3)
C32 0.024(3) 0.017(3) 0.038(4) 0.000(3) -0.006(3) 0.001(2)
C33 0.025(3) 0.024(3) 0.039(4) 0.010(3) 0.004(3) 0.000(3)
C34 0.020(3) 0.022(3) 0.027(3) 0.003(2) 0.006(2) 0.005(2)
C35 0.020(3) 0.020(3) 0.020(3) 0.003(2) -0.002(2) 0.004(2)
C36 0.019(3) 0.025(3) 0.022(3) 0.002(2) -0.002(2) -0.004(2)
C37 0.022(3) 0.035(3) 0.027(3) 0.007(3) 0.003(3) -0.007(3)
C38 0.035(4) 0.040(4) 0.016(3) 0.005(3) 0.005(3) 0.002(3)
C39 0.036(4) 0.031(4) 0.020(3) -0.002(3) -0.005(3) 0.003(3)
C40 0.030(3) 0.021(3) 0.025(3) 0.000(2) -0.002(3) -0.003(3)

loop_
_atom_type_symbol
_atom_type_description
_atom_type_scat_dispersion_real
_atom_type_scat_dispersion_imag
_atom_type_scat_source
C C 0.0033 0.0016 'International Tables Vol C Tables 4.2.6.8 and 6.1.1.4'
H H 0.0000 0.0000 'International Tables Vol C Tables 4.2.6.8 and 6.1.1.4'
Ir Ir -1.4442 7.9887 'International Tables Vol C Tables 4.2.6.8 and 6.1.1.4'
N N 0.0061 0.0033 'International Tables Vol C Tables 4.2.6.8 and 6.1.1.4'
P P 0.1023 0.0942 'International Tables Vol C Tables 4.2.6.8 and 6.1.1.4'

loop_
_geom_angle_atom_site_label_1
_geom_angle_atom_site_label_2
_geom_angle_atom_site_label_3
_geom_angle
C6A Ir1 C2 86.6(3)
C6A Ir1 C1 80.3(3)
C2 Ir1 C1 39.5(2)
C6A Ir1 N1 174.8(3)
C2 Ir1 N1 98.5(2)
C1 Ir1 N1 103.5(2)
C6A Ir1 C6B 11.1(6)
C2 Ir1 C6B 92.7(6)
C1 Ir1 C6B 79.3(6)
N1 Ir1 C6B 165.2(6)
C6A Ir1 C5B 24.7(5)
C2 Ir1 C5B 76.8(5)
C1 Ir1 C5B 87.1(5)
N1 Ir1 C5B 157.3(5)
C6B Ir1 C5B 35.7(6)
C6A Ir1 P2 102.6(3)
C2 Ir1 P2 109.17(16)
C1 Ir1 P2 148.67(17)
N1 Ir1 P2 76.05(14)
C6B Ir1 P2 109.3(6)
C5B Ir1 P2 84.5(5)
C6A Ir1 P1 101.1(3)
C2 Ir1 P1 137.55(16)
C1 Ir1 P1 100.20(17)
N1 Ir1 P1 74.86(15)
C6B Ir1 P1 90.4(6)
C5B Ir1 P1 123.6(5)
P2 Ir1 P1 109.59(5)
C6A Ir1 Ir2 124.5(2)
C2 Ir1 Ir2 146.54(16)
C1 Ir1 Ir2 145.60(17)
N1 Ir1 Ir2 50.58(14)
C6B Ir1 Ir2 120.1(6)
C5B Ir1 Ir2 125.7(5)
P2 Ir1 Ir2 56.53(4)
P1 Ir1 Ir2 55.30(4)
C13B Ir2 C9 91.1(6)
C13B Ir2 C10 82.3(6)
C9 Ir2 C10 39.7(2)
C13B Ir2 N1 173.0(6)
C9 Ir2 N1 94.5(2)
C10 Ir2 N1 99.4(2)
C13B Ir2 C13A 9.8(6)
C9 Ir2 C13A 94.7(3)
C10 Ir2 C13A 79.5(3)
N1 Ir2 C13A 163.8(3)
C13B Ir2 C14A 27.3(6)
C9 Ir2 C14A 76.9(3)
C10 Ir2 C14A 86.2(3)
N1 Ir2 C14A 159.1(3)
C13A Ir2 C14A 37.0(3)
C13B Ir2 P1 106.2(6)
C9 Ir2 P1 111.98(19)
C10 Ir2 P1 151.43(18)
N1 Ir2 P1 75.58(14)
C13A Ir2 P1 113.0(3)
C14A Ir2 P1 89.9(2)
C13B Ir2 P2 97.6(6)
C9 Ir2 P2 136.22(19)
C10 Ir2 P2 99.09(18)
N1 Ir2 P2 75.42(16)
C13A Ir2 P2 88.8(3)
C14A Ir2 P2 123.9(2)
P1 Ir2 P2 106.51(5)
C13B Ir2 Ir1 122.9(5)
C9 Ir2 Ir1 145.14(18)
C10 Ir2 Ir1 142.36(18)
N1 Ir2 Ir1 52.43(15)
C13A Ir2 Ir1 120.1(3)
C14A Ir2 Ir1 129.5(2)
P1 Ir2 Ir1 54.81(4)
P2 Ir2 Ir1 53.82(4)
C17 P1 C23 102.7(3)
C17 P1 Ir1 127.0(2)
C23 P1 Ir1 113.21(19)
C17 P1 Ir2 123.4(2)
C23 P1 Ir2 119.33(19)
Ir1 P1 Ir2 69.89(4)
C29 P2 C35 104.3(3)
C29 P2 Ir1 126.0(2)
C35 P2 Ir1 120.1(2)
C29 P2 Ir2 122.2(2)
C35 P2 Ir2 111.43(19)
Ir1 P2 Ir2 69.65(4)
Ir2 N1 Ir1 76.99(16)
Ir2 N1 H1N 119(4)
Ir1 N1 H1N 121(4)
Ir2 N1 H2N 115(4)
Ir1 N1 H2N 123(4)
H1N N1 H2N 102(6)
C2 C1 C8 123.2(5)
C2 C1 Ir1 69.8(3)
C8 C1 Ir1 114.1(4)
C2 C1 H1 124(5)
C8 C1 H1 105(5)
Ir1 C1 H1 118(5)
C1 C2 C3 127.0(5)
C1 C2 Ir1 70.7(3)
C3 C2 Ir1 119.9(4)
C1 C2 H2 117(4)
C3 C2 H2 106(4)
Ir1 C2 H2 113(4)
C4A C3 C2 118.9(6)
C2 C3 C4B 108.9(10)
C4A C3 H3A 107.6
C2 C3 H3A 107.6
C4B C3 H3A 127.9
C4A C3 H3B 107.6
C2 C3 H3B 107.6
C4B C3 H3B 95.9
H3A C3 H3B 107.0
C3 C4A C5A 114.3(7)
C3 C4A H4A1 108.7
C5A C4A H4A1 108.7
C3 C4A H4A2 108.7
C5A C4A H4A2 108.7
H4A1 C4A H4A2 107.6
C4A C5A C6A 115.3(7)
C4A C5A H5A1 108.4
C6A C5A H5A1 108.5
C4A C5A H5A2 108.5
C6A C5A H5A2 108.4
H5A1 C5A H5A2 107.5
C5A C6A C7A 112.0(8)
C5A C6A Ir1 113.7(7)
C7A C6A Ir1 109.5(7)
C5A C6A H6 118(6)
C7A C6A H6 95(6)
Ir1 C6A H6 107(5)
C6A C7A C8 109.9(9)
C6A C7A H7A1 109.7
C8 C7A H7A1 109.7
C6A C7A H7A2 109.7
C8 C7A H7A2 109.7
H7A1 C7A H7A2 108.2
C14B C15B C16 114(2)
C14B C15B H15A 108.7
C16 C15B H15A 108.7
C14B C15B H15B 108.7
C16 C15B H15B 108.7
H15A C15B H15B 107.6
C15B C14B C13B 115.8(19)
C15B C14B H14A 108.3
C13B C14B H14A 108.3
C15B C14B H14B 108.3
C13B C14B H14B 108.3
H14A C14B H14B 107.4
C15B C14B H14 136(6)
C13B C14B H14 77(4)
H14B C14B H14 106.3
C14B C13B C12B 110.0(18)
C14B C13B Ir2 111.5(17)
C12B C13B Ir2 108.0(16)
C14B C13B H13A 127(7)
C12B C13B H13A 89(7)
Ir2 C13B H13A 108(6)
C13B C12B C11 113.0(18)
C13B C12B H12A 109.0
C11 C12B H12A 109.0
C13B C12B H12B 109.0
C11 C12B H12B 109.0
H12A C12B H12B 107.8
C7B C8 C1 113.6(11)
C1 C8 C7A 110.1(6)
C7B C8 H8A 114.5
C1 C8 H8A 109.6
C7A C8 H8A 109.6
C7B C8 H8B 100.7
C1 C8 H8B 109.6
C7A C8 H8B 109.6
H8A C8 H8B 108.1
C10 C9 C16 124.2(6)
C10 C9 Ir2 70.7(3)
C16 C9 Ir2 116.8(4)
C10 C9 H9 118(4)
C16 C9 H9 111(4)
Ir2 C9 H9 110(4)
C9 C10 C11 123.5(6)
C9 C10 Ir2 69.6(3)
C11 C10 Ir2 114.3(4)
C9 C10 H10 113(4)
C11 C10 H10 115(4)
Ir2 C10 H10 113(4)
C12A C11 C10 113.3(7)
C10 C11 C12B 110.0(13)
C12A C11 H11A 108.9
C10 C11 H11A 108.9
C12B C11 H11A 117.7
C12A C11 H11B 108.9
C10 C11 H11B 108.9
C12B C11 H11B 103.1
H11A C11 H11B 107.7
C13A C12A C11 112.8(10)
C13A C12A H12C 109.0
C11 C12A H12C 109.0
C13A C12A H12D 109.0
C11 C12A H12D 109.0
H12C C12A H12D 107.8
C14A C13A C12A 124.2(9)
C14A C13A Ir2 71.7(6)
C12A C13A Ir2 110.6(7)
C14A C13A H13A 113(8)
C12A C13A H13A 117(8)
Ir2 C13A H13A 110(8)
C13A C14A C15A 124.3(8)
C13A C14A Ir2 71.3(6)
C15A C14A Ir2 115.5(6)
C13A C14A H14 116(6)
C15A C14A H14 111(6)
Ir2 C14A H14 112(6)
C16 C15A C14A 111.0(8)
C16 C15A H15C 109.4
C14A C15A H15C 109.4
C16 C15A H15D 109.5
C14A C15A H15D 109.4
H15C C15A H15D 108.0
C5B C4B C3 112(2)
C5B C4B H4B1 109.2
C3 C4B H4B1 109.2
C5B C4B H4B2 109.2
C3 C4B H4B2 109.2
H4B1 C4B H4B2 107.9
C6B C5B C4B 125.5(19)
C6B C5B Ir1 67.7(14)
C4B C5B Ir1 115.8(17)
C5B C6B C7B 124.6(19)
C5B C6B Ir1 76.6(15)
C7B C6B Ir1 107.8(17)
C5B C6B H6 94(7)
C7B C6B H6 132(7)
Ir1 C6B H6 108(7)
C8 C7B C6B 116(2)
C8 C7B H7B1 108.2
C6B C7B H7B1 108.2
C8 C7B H7B2 108.2
C6B C7B H7B2 108.2
H7B1 C7B H7B2 107.3
C15A C16 C9 111.6(7)
C9 C16 C15B 120.0(10)
C15A C16 H16A 109.3
C9 C16 H16A 109.3
C15B C16 H16A 94.7
C15A C16 H16B 109.3
C9 C16 H16B 109.3
C15B C16 H16B 114.1
H16A C16 H16B 108.0
C22 C17 C18 117.7(6)
C22 C17 P1 123.4(5)
C18 C17 P1 118.8(5)
C19 C18 C17 120.4(6)
C19 C18 H18 119.8
C17 C18 H18 119.8
C18 C19 C20 121.1(6)
C18 C19 H19 119.5
C20 C19 H19 119.5
C19 C20 C21 119.5(6)
C19 C20 H20 120.2
C21 C20 H20 120.2
C22 C21 C20 120.0(6)
C22 C21 H21 120.0
C20 C21 H21 120.0
C21 C22 C17 121.2(6)
C21 C22 H22 119.4
C17 C22 H22 119.4
C24 C23 C28 117.8(6)
C24 C23 P1 121.7(5)
C28 C23 P1 120.4(4)
C23 C24 C25 120.8(6)
C23 C24 H24 119.6
C25 C24 H24 119.6
C26 C25 C24 119.7(7)
C26 C25 H25 120.2
C24 C25 H25 120.2
C25 C26 C27 120.3(6)
C25 C26 H26 119.8
C27 C26 H26 119.8
C28 C27 C26 119.9(6)
C28 C27 H27 120.1
C26 C27 H27 120.1
C27 C28 C23 121.5(6)
C27 C28 H28 119.3
C23 C28 H28 119.3
C34 C29 C30 117.9(5)
C34 C29 P2 118.0(4)
C30 C29 P2 124.0(5)
C31 C30 C29 120.6(6)
C31 C30 H30 119.7
C29 C30 H30 119.7
C32 C31 C30 120.0(6)
C32 C31 H31 120.0
C30 C31 H31 120.0
C33 C32 C31 120.1(6)
C33 C32 H32 120.0
C31 C32 H32 120.0
C32 C33 C34 120.1(6)
C32 C33 H33 119.9
C34 C33 H33 119.9
C29 C34 C33 121.2(6)
C29 C34 H34 119.4
C33 C34 H34 119.4
C36 C35 C40 117.5(6)
C36 C35 P2 120.9(5)
C40 C35 P2 121.5(5)
C37 C36 C35 121.3(6)
C37 C36 H36 119.4
C35 C36 H36 119.4
C38 C37 C36 120.1(6)
C38 C37 H37 119.9
C36 C37 H37 119.9
C37 C38 C39 119.3(6)
C37 C38 H38 120.3
C39 C38 H38 120.3
C40 C39 C38 119.8(6)
C40 C39 H39 120.1
C38 C39 H39 120.1
C39 C40 C35 121.8(6)
C39 C40 H40 119.1
C35 C40 H40 119.1

loop_
_geom_bond_atom_site_label_1
_geom_bond_atom_site_label_2
_geom_bond_distance
Ir1 C6A 2.098(9)
Ir1 C2 2.111(5)
Ir1 C1 2.124(6)
Ir1 N1 2.180(5)
Ir1 C6B 2.20(3)
Ir1 C5B 2.31(2)
Ir1 P2 2.3067(15)
Ir1 P1 2.3321(15)
Ir1 Ir2 2.6795(3)
Ir2 C13B 2.11(2)
Ir2 C9 2.111(6)
Ir2 C10 2.125(6)
Ir2 N1 2.125(5)
Ir2 C13A 2.200(10)
Ir2 C14A 2.205(9)
Ir2 P1 2.3459(15)
Ir2 P2 2.3841(15)
P1 C17 1.813(6)
P1 C23 1.819(6)
P2 C29 1.817(6)
P2 C35 1.824(6)
N1 H1N 0.86(2)
N1 H2N 0.86(2)
C1 C2 1.431(8)
C1 C8 1.521(9)
C1 H1 0.96(2)
C2 C3 1.512(8)
C2 H2 0.97(2)
C3 C4A 1.489(11)
C3 C4B 1.65(3)
C3 H3A 0.9900
C3 H3B 0.9900
C4A C5A 1.505(12)
C4A H4A1 0.9900
C4A H4A2 0.9900
C5A C6A 1.515(12)
C5A H5A1 0.9900
C5A H5A2 0.9900
C6A C7A 1.525(15)
C6A H6 0.96(2)
C7A C8 1.612(14)
C7A H7A1 0.9900
C7A H7A2 0.9900
C15B C14B 1.49(3)
C15B C16 1.62(3)
C15B H15A 0.9900
C15B H15B 0.9900
C14B C13B 1.52(2)
C14B H14A 0.9900
C14B H14B 0.9900
C14B H14 1.11(7)
C13B C12B 1.55(3)
C13B H13A 0.92(10)
C12B C11 1.587(18)
C12B H12A 0.9900
C12B H12B 0.9900
C8 C7B 1.41(3)
C8 H8A 0.9900
C8 H8B 0.9900
C9 C10 1.437(9)
C9 C16 1.505(9)
C9 H9 0.97(2)
C10 C11 1.531(9)
C10 H10 0.96(2)
C11 C12A 1.501(14)
C11 H11A 0.9900
C11 H11B 0.9900
C12A C13A 1.487(16)
C12A H12C 0.9900
C12A H12D 0.9900
C13A C14A 1.398(13)
C13A H13A 0.74(10)
C14A C15A 1.530(14)
C14A H14 0.96(2)
C15A C16 1.495(12)
C15A H15C 0.9900
C15A H15D 0.9900
C4B C5B 1.47(3)
C4B H4B1 0.9900
C4B H4B2 0.9900
C5B C6B 1.39(2)
C6B C7B 1.51(2)
C6B H6 0.79(5)
C7B H7B1 0.9900
C7B H7B2 0.9900
C16 H16A 0.9900
C16 H16B 0.9900
C17 C22 1.403(8)
C17 C18 1.413(8)
C18 C19 1.381(9)
C18 H18 0.9500
C19 C20 1.381(9)
C19 H19 0.9500
C20 C21 1.392(9)
C20 H20 0.9500
C21 C22 1.387(9)
C21 H21 0.9500
C22 H22 0.9500
C23 C24 1.387(8)
C23 C28 1.396(8)
C24 C25 1.402(9)
C24 H24 0.9500
C25 C26 1.370(10)
C25 H25 0.9500
C26 C27 1.381(9)
C26 H26 0.9500
C27 C28 1.374(9)
C27 H27 0.9500
C28 H28 0.9500
C29 C34 1.387(8)
C29 C30 1.396(8)
C30 C31 1.395(8)
C30 H30 0.9500
C31 C32 1.378(9)
C31 H31 0.9500
C32 C33 1.370(9)
C32 H32 0.9500
C33 C34 1.389(8)
C33 H33 0.9500
C34 H34 0.9500
C35 C36 1.393(8)
C35 C40 1.397(8)
C36 C37 1.388(8)
C36 H36 0.9500
C37 C38 1.384(9)
C37 H37 0.9500
C38 C39 1.399(10)
C38 H38 0.9500
C39 C40 1.372(9)
C39 H39 0.9500
C40 H40 0.9500

loop_
_geom_torsion_atom_site_label_1
_geom_torsion_atom_site_label_2
_geom_torsion_atom_site_label_3
_geom_torsion_atom_site_label_4
_geom_torsion
C6A Ir1 Ir2 C13B 8.2(8)
C2 Ir1 Ir2 C13B -147.3(8)
C1 Ir1 Ir2 C13B 138.2(8)
N1 Ir1 Ir2 C13B -173.7(7)
C6B Ir1 Ir2 C13B 20.3(10)
C5B Ir1 Ir2 C13B -22.1(9)
P2 Ir1 Ir2 C13B -74.0(7)
P1 Ir1 Ir2 C13B 87.2(7)
C6A Ir1 Ir2 C9 -156.9(5)
C2 Ir1 Ir2 C9 47.6(4)
C1 Ir1 Ir2 C9 -26.9(4)
N1 Ir1 Ir2 C9 21.3(4)
C6B Ir1 Ir2 C9 -144.7(8)
C5B Ir1 Ir2 C9 172.9(7)
P2 Ir1 Ir2 C9 121.0(3)
P1 Ir1 Ir2 C9 -77.8(3)
C6A Ir1 Ir2 C10 133.2(4)
C2 Ir1 Ir2 C10 -22.3(4)
C1 Ir1 Ir2 C10 -96.8(4)
N1 Ir1 Ir2 C10 -48.6(3)
C6B Ir1 Ir2 C10 145.4(7)
C5B Ir1 Ir2 C10 103.0(7)
P2 Ir1 Ir2 C10 51.1(3)
P1 Ir1 Ir2 C10 -147.7(3)
C6A Ir1 Ir2 N1 -178.1(4)
C2 Ir1 Ir2 N1 26.4(3)
C1 Ir1 Ir2 N1 -48.1(3)
C6B Ir1 Ir2 N1 -166.0(7)
C5B Ir1 Ir2 N1 151.6(6)
P2 Ir1 Ir2 N1 99.74(19)
P1 Ir1 Ir2 N1 -99.08(19)
C6A Ir1 Ir2 C13A 19.2(5)
C2 Ir1 Ir2 C13A -136.3(4)
C1 Ir1 Ir2 C13A 149.2(5)
N1 Ir1 Ir2 C13A -162.7(4)
C6B Ir1 Ir2 C13A 31.3(8)
C5B Ir1 Ir2 C13A -11.1(7)
P2 Ir1 Ir2 C13A -63.0(3)
P1 Ir1 Ir2 C13A 98.2(3)
C6A Ir1 Ir2 C14A -24.9(4)
C2 Ir1 Ir2 C14A 179.6(4)
C1 Ir1 Ir2 C14A 105.1(4)
N1 Ir1 Ir2 C14A 153.3(3)
C6B Ir1 Ir2 C14A -12.7(7)
C5B Ir1 Ir2 C14A -55.1(7)
P2 Ir1 Ir2 C14A -107.0(3)
P1 Ir1 Ir2 C14A 54.2(3)
C6A Ir1 Ir2 P1 -79.0(3)
C2 Ir1 Ir2 P1 125.4(3)
C1 Ir1 Ir2 P1 50.9(3)
N1 Ir1 Ir2 P1 99.08(19)
C6B Ir1 Ir2 P1 -66.9(7)
C5B Ir1 Ir2 P1 -109.3(6)
P2 Ir1 Ir2 P1 -161.18(6)
C6A Ir1 Ir2 P2 82.1(3)
C2 Ir1 Ir2 P2 -73.4(3)
C1 Ir1 Ir2 P2 -147.9(3)
N1 Ir1 Ir2 P2 -99.74(19)
C6B Ir1 Ir2 P2 94.3(7)
C5B Ir1 Ir2 P2 51.9(6)
P1 Ir1 Ir2 P2 161.18(6)
C6A Ir1 P1 C17 7.1(4)
C2 Ir1 P1 C17 104.4(3)
C1 Ir1 P1 C17 89.2(3)
N1 Ir1 P1 C17 -169.5(3)
C6B Ir1 P1 C17 10.0(6)
C5B Ir1 P1 C17 -4.1(6)
P2 Ir1 P1 C17 -100.7(3)
Ir2 Ir1 P1 C17 -117.3(3)
C6A Ir1 P1 C23 -121.3(3)
C2 Ir1 P1 C23 -24.0(3)
C1 Ir1 P1 C23 -39.3(3)
N1 Ir1 P1 C23 62.0(2)
C6B Ir1 P1 C23 -118.5(6)
C5B Ir1 P1 C23 -132.6(6)
P2 Ir1 P1 C23 130.8(2)
Ir2 Ir1 P1 C23 114.2(2)
C6A Ir1 P1 Ir2 124.4(2)
C2 Ir1 P1 Ir2 -138.3(2)
C1 Ir1 P1 Ir2 -153.53(17)
N1 Ir1 P1 Ir2 -52.21(14)
C6B Ir1 P1 Ir2 127.3(6)
C5B Ir1 P1 Ir2 113.2(6)
P2 Ir1 P1 Ir2 16.60(5)
C13B Ir2 P1 C17 2.7(6)
C9 Ir2 P1 C17 -95.3(3)
C10 Ir2 P1 C17 -101.2(4)
N1 Ir2 P1 C17 175.7(3)
C13A Ir2 P1 C17 10.2(4)
C14A Ir2 P1 C17 -19.5(3)
P2 Ir2 P1 C17 106.0(2)
Ir1 Ir2 P1 C17 121.8(2)
C13B Ir2 P1 C23 134.9(6)
C9 Ir2 P1 C23 36.9(3)
C10 Ir2 P1 C23 31.0(4)
N1 Ir2 P1 C23 -52.1(3)
C13A Ir2 P1 C23 142.4(4)
C14A Ir2 P1 C23 112.7(3)
P2 Ir2 P1 C23 -121.8(2)
Ir1 Ir2 P1 C23 -106.0(2)
C13B Ir2 P1 Ir1 -119.1(6)
C9 Ir2 P1 Ir1 142.9(2)
C10 Ir2 P1 Ir1 137.0(4)
N1 Ir2 P1 Ir1 53.91(16)
C13A Ir2 P1 Ir1 -111.6(3)
C14A Ir2 P1 Ir1 -141.3(2)
P2 Ir2 P1 Ir1 -15.76(5)
C6A Ir1 P2 C29 -7.6(4)
C2 Ir1 P2 C29 -98.4(3)
C1 Ir1 P2 C29 -99.7(4)
N1 Ir1 P2 C29 167.3(3)
C6B Ir1 P2 C29 1.7(7)
C5B Ir1 P2 C29 -24.5(6)
P1 Ir1 P2 C29 99.3(2)
Ir2 Ir1 P2 C29 115.6(2)
C6A Ir1 P2 C35 133.2(4)
C2 Ir1 P2 C35 42.4(3)
C1 Ir1 P2 C35 41.1(4)
N1 Ir1 P2 C35 -51.9(3)
C6B Ir1 P2 C35 142.4(7)
C5B Ir1 P2 C35 116.3(6)
P1 Ir1 P2 C35 -120.0(2)
Ir2 Ir1 P2 C35 -103.6(2)
C6A Ir1 P2 Ir2 -123.2(3)
C2 Ir1 P2 Ir2 145.99(16)
C1 Ir1 P2 Ir2 144.7(3)
N1 Ir1 P2 Ir2 51.68(16)
C6B Ir1 P2 Ir2 -113.9(6)
C5B Ir1 P2 Ir2 -140.1(5)
P1 Ir1 P2 Ir2 -16.35(5)
C13B Ir2 P2 C29 4.9(6)
C9 Ir2 P2 C29 104.6(4)
C10 Ir2 P2 C29 88.2(3)
N1 Ir2 P2 C29 -174.3(3)
C13A Ir2 P2 C29 9.1(4)
C14A Ir2 P2 C29 -3.2(4)
P1 Ir2 P2 C29 -104.6(2)
Ir1 Ir2 P2 C29 -120.5(2)
C13B Ir2 P2 C35 -119.1(6)
C9 Ir2 P2 C35 -19.5(4)
C10 Ir2 P2 C35 -35.8(3)
N1 Ir2 P2 C35 61.6(3)
C13A Ir2 P2 C35 -115.0(3)
C14A Ir2 P2 C35 -127.3(3)
P1 Ir2 P2 C35 131.4(2)
Ir1 Ir2 P2 C35 115.4(2)
C13B Ir2 P2 Ir1 125.5(6)
C9 Ir2 P2 Ir1 -134.9(3)
C10 Ir2 P2 Ir1 -151.23(18)
N1 Ir2 P2 Ir1 -53.82(14)
C13A Ir2 P2 Ir1 129.6(3)
C14A Ir2 P2 Ir1 117.3(3)
P1 Ir2 P2 Ir1 15.96(5)
C9 Ir2 N1 Ir1 -168.0(2)
C10 Ir2 N1 Ir1 152.3(2)
C13A Ir2 N1 Ir1 67.6(11)
C14A Ir2 N1 Ir1 -103.6(7)
P1 Ir2 N1 Ir1 -56.44(10)
P2 Ir2 N1 Ir1 55.28(11)
C2 Ir1 N1 Ir2 -165.67(18)
C1 Ir1 N1 Ir2 154.36(19)
C6B Ir1 N1 Ir2 55(2)
C5B Ir1 N1 Ir2 -89.7(14)
P2 Ir1 N1 Ir2 -57.91(11)
P1 Ir1 N1 Ir2 57.25(11)
C6A Ir1 C1 C2 -96.5(4)
N1 Ir1 C1 C2 87.1(4)
C6B Ir1 C1 C2 -107.8(7)
C5B Ir1 C1 C2 -72.6(6)
P2 Ir1 C1 C2 1.9(5)
P1 Ir1 C1 C2 163.8(3)
Ir2 Ir1 C1 C2 123.4(3)
C6A Ir1 C1 C8 21.8(5)
C2 Ir1 C1 C8 118.3(6)
N1 Ir1 C1 C8 -154.6(4)
C6B Ir1 C1 C8 10.5(7)
C5B Ir1 C1 C8 45.7(7)
P2 Ir1 C1 C8 120.2(4)
P1 Ir1 C1 C8 -77.9(4)
Ir2 Ir1 C1 C8 -118.4(4)
C8 C1 C2 C3 7.2(9)
Ir1 C1 C2 C3 113.4(6)
C8 C1 C2 Ir1 -106.2(6)
C6A Ir1 C2 C1 78.9(4)
N1 Ir1 C2 C1 -100.8(3)
C6B Ir1 C2 C1 69.5(7)
C5B Ir1 C2 C1 101.8(6)
P2 Ir1 C2 C1 -179.0(3)
P1 Ir1 C2 C1 -24.0(4)
Ir2 Ir1 C2 C1 -121.1(3)
C6A Ir1 C2 C3 -43.5(5)
C1 Ir1 C2 C3 -122.3(6)
N1 Ir1 C2 C3 136.8(5)
C6B Ir1 C2 C3 -52.8(7)
C5B Ir1 C2 C3 -20.6(7)
P2 Ir1 C2 C3 58.7(5)
P1 Ir1 C2 C3 -146.4(4)
Ir2 Ir1 C2 C3 116.5(4)
C1 C2 C3 C4A -37.9(9)
Ir1 C2 C3 C4A 49.6(8)
C1 C2 C3 C4B -57.6(14)
Ir1 C2 C3 C4B 29.9(13)
C2 C3 C4A C5A -50.8(10)
C4B C3 C4A C5A 14(3)
C3 C4A C5A C6A 62.3(10)
C4A C5A C6A C7A 55.0(11)
C4A C5A C6A Ir1 -69.8(8)
C2 Ir1 C6A C5A 51.6(6)
C1 Ir1 C6A C5A 90.8(6)
C6B Ir1 C6A C5A 174(4)
C5B Ir1 C6A C5A -13.5(13)
P2 Ir1 C6A C5A -57.4(6)
P1 Ir1 C6A C5A -170.6(5)
Ir2 Ir1 C6A C5A -115.2(5)
C2 Ir1 C6A C7A -74.6(7)
C1 Ir1 C6A C7A -35.3(7)
C6B Ir1 C6A C7A 48(4)
C5B Ir1 C6A C7A -139.6(16)
P2 Ir1 C6A C7A 176.5(7)
P1 Ir1 C6A C7A 63.3(7)
Ir2 Ir1 C6A C7A 118.7(6)
C5A C6A C7A C8 -84.8(10)
Ir1 C6A C7A C8 42.2(10)
C16 C15B C14B C13B 62(3)
C15B C14B C13B C12B 50(3)
C15B C14B C13B Ir2 -70(3)
C9 Ir2 C13B C14B 52.4(14)
C10 Ir2 C13B C14B 91.2(14)
C13A Ir2 C13B C14B 164(5)
C14A Ir2 C13B C14B -5.5(12)
P1 Ir2 C13B C14B -60.9(14)
P2 Ir2 C13B C14B -170.6(13)
Ir1 Ir2 C13B C14B -119.1(13)
C9 Ir2 C13B C12B -68.6(15)
C10 Ir2 C13B C12B -29.8(14)
C13A Ir2 C13B C12B 43(4)
C14A Ir2 C13B C12B -127(2)
P1 Ir2 C13B C12B 178.1(14)
P2 Ir2 C13B C12B 68.4(15)
Ir1 Ir2 C13B C12B 119.9(14)
C14B C13B C12B C11 -84(3)
Ir2 C13B C12B C11 38(2)
C2 C1 C8 C7B 85.5(14)
Ir1 C1 C8 C7B 4.7(14)
C2 C1 C8 C7A 76.6(8)
Ir1 C1 C8 C7A -4.1(8)
C6A C7A C8 C7B -139(10)
C6A C7A C8 C1 -24.4(10)
C13B Ir2 C9 C10 76.5(7)
N1 Ir2 C9 C10 -99.3(4)
C13A Ir2 C9 C10 67.4(5)
C14A Ir2 C9 C10 100.0(4)
P1 Ir2 C9 C10 -175.5(3)
P2 Ir2 C9 C10 -25.8(5)
Ir1 Ir2 C9 C10 -116.0(4)
C13B Ir2 C9 C16 -42.8(8)
C10 Ir2 C9 C16 -119.3(7)
N1 Ir2 C9 C16 141.4(5)
C13A Ir2 C9 C16 -51.9(6)
C14A Ir2 C9 C16 -19.3(5)
P1 Ir2 C9 C16 65.1(5)
P2 Ir2 C9 C16 -145.1(4)
Ir1 Ir2 C9 C16 124.6(4)
C16 C9 C10 C11 3.6(10)
Ir2 C9 C10 C11 -106.3(6)
C16 C9 C10 Ir2 109.9(6)
C13B Ir2 C10 C9 -101.2(7)
N1 Ir2 C10 C9 85.7(4)
C13A Ir2 C10 C9 -110.7(5)
C14A Ir2 C10 C9 -74.0(4)
P1 Ir2 C10 C9 8.7(6)
P2 Ir2 C10 C9 162.3(4)
Ir1 Ir2 C10 C9 122.8(4)
C13B Ir2 C10 C11 17.4(7)
C9 Ir2 C10 C11 118.6(6)
N1 Ir2 C10 C11 -155.7(5)
C13A Ir2 C10 C11 7.9(5)
C14A Ir2 C10 C11 44.6(5)
P1 Ir2 C10 C11 127.3(4)
P2 Ir2 C10 C11 -79.1(4)
Ir1 Ir2 C10 C11 -118.6(4)
C9 C10 C11 C12A 89.2(9)
Ir2 C10 C11 C12A 8.4(9)
C9 C10 C11 C12B 80.2(14)
Ir2 C10 C11 C12B -0.7(14)
C13B C12B C11 C12A -138(13)
C13B C12B C11 C10 -25(3)
C10 C11 C12A C13A -28.4(13)
C12B C11 C12A C13A 42(11)
C11 C12A C13A C14A -47.0(15)
C11 C12A C13A Ir2 34.4(12)
C13B Ir2 C13A C14A -8(4)
C9 Ir2 C13A C14A 60.8(5)
C10 Ir2 C13A C14A 97.6(5)
N1 Ir2 C13A C14A -174.8(9)
P1 Ir2 C13A C14A -55.5(6)
P2 Ir2 C13A C14A -162.9(5)
Ir1 Ir2 C13A C14A -116.9(5)
C13B Ir2 C13A C12A -128(5)
C9 Ir2 C13A C12A -59.8(8)
C10 Ir2 C13A C12A -23.0(8)
N1 Ir2 C13A C12A 64.6(15)
C14A Ir2 C13A C12A -120.6(10)
P1 Ir2 C13A C12A -176.0(7)
P2 Ir2 C13A C12A 76.5(8)
Ir1 Ir2 C13A C12A 122.5(7)
C12A C13A C14A C15A -5.8(16)
Ir2 C13A C14A C15A -108.7(9)
C12A C13A C14A Ir2 102.9(11)
C13B Ir2 C14A C13A 2.9(15)
C9 Ir2 C14A C13A -116.7(6)
C10 Ir2 C14A C13A -77.6(6)
N1 Ir2 C14A C13A 176.0(7)
P1 Ir2 C14A C13A 130.7(5)
P2 Ir2 C14A C13A 20.7(6)
Ir1 Ir2 C14A C13A 89.2(6)
C13B Ir2 C14A C15A 122.7(15)
C9 Ir2 C14A C15A 3.1(6)
C10 Ir2 C14A C15A 42.2(7)
N1 Ir2 C14A C15A -64.2(11)
C13A Ir2 C14A C15A 119.8(9)
P1 Ir2 C14A C15A -109.5(7)
P2 Ir2 C14A C15A 140.6(6)
Ir1 Ir2 C14A C15A -151.0(6)
C13A C14A C15A C16 96.9(11)
Ir2 C14A C15A C16 12.9(10)
C4A C3 C4B C5B -146(5)
C2 C3 C4B C5B -23(2)
C3 C4B C5B C6B 88(3)
C3 C4B C5B Ir1 8(3)
C6A Ir1 C5B C6B -2.6(15)
C2 Ir1 C5B C6B -114.2(12)
C1 Ir1 C5B C6B -75.6(12)
N1 Ir1 C5B C6B 165.5(13)
P2 Ir1 C5B C6B 134.6(12)
P1 Ir1 C5B C6B 24.7(14)
Ir2 Ir1 C5B C6B 93.4(12)
C6A Ir1 C5B C4B 117(2)
C2 Ir1 C5B C4B 5.7(16)
C1 Ir1 C5B C4B 44.3(17)
N1 Ir1 C5B C4B -75(2)
C6B Ir1 C5B C4B 120(2)
P2 Ir1 C5B C4B -105.5(17)
P1 Ir1 C5B C4B 144.6(16)
Ir2 Ir1 C5B C4B -146.8(15)
C4B C5B C6B C7B -4(4)
Ir1 C5B C6B C7B 103(3)
C4B C5B C6B Ir1 -107(3)
C6A Ir1 C6B C5B 6(3)
C2 Ir1 C6B C5B 62.7(12)
C1 Ir1 C6B C5B 100.1(12)
N1 Ir1 C6B C5B -157.8(18)
P2 Ir1 C6B C5B -48.7(12)
P1 Ir1 C6B C5B -159.6(11)
Ir2 Ir1 C6B C5B -110.5(11)
C6A Ir1 C6B C7B -117(4)
C2 Ir1 C6B C7B -59.7(15)
C1 Ir1 C6B C7B -22.3(15)
N1 Ir1 C6B C7B 80(3)
C5B Ir1 C6B C7B -122(2)
P2 Ir1 C6B C7B -171.1(14)
P1 Ir1 C6B C7B 78.0(15)
Ir2 Ir1 C6B C7B 127.1(14)
C1 C8 C7B C6B -26(3)
C7A C8 C7B C6B 43(8)
C5B C6B C7B C8 -52(4)
Ir1 C6B C7B C8 33(2)
C14A C15A C16 C9 -27.8(10)
C14A C15A C16 C15B -155(6)
C10 C9 C16 C15A -51.5(9)
Ir2 C9 C16 C15A 32.5(8)
C10 C9 C16 C15B -38.0(15)
Ir2 C9 C16 C15B 46.0(14)
C14B C15B C16 C15A 9(4)
C14B C15B C16 C9 -49(2)
C23 P1 C17 C22 -11.8(6)
Ir1 P1 C17 C22 -144.3(5)
Ir2 P1 C17 C22 126.8(5)
C23 P1 C17 C18 171.6(5)
Ir1 P1 C17 C18 39.1(6)
Ir2 P1 C17 C18 -49.9(6)
C22 C17 C18 C19 1.4(9)
P1 C17 C18 C19 178.3(5)
C17 C18 C19 C20 -0.7(10)
C18 C19 C20 C21 0.0(11)
C19 C20 C21 C22 -0.1(11)
C20 C21 C22 C17 0.9(11)
C18 C17 C22 C21 -1.6(10)
P1 C17 C22 C21 -178.3(5)
C17 P1 C23 C24 114.2(6)
Ir1 P1 C23 C24 -105.6(5)
Ir2 P1 C23 C24 -26.5(6)
C17 P1 C23 C28 -67.0(5)
Ir1 P1 C23 C28 73.2(5)
Ir2 P1 C23 C28 152.3(4)
C28 C23 C24 C25 0.7(10)
P1 C23 C24 C25 179.6(6)
C23 C24 C25 C26 0.7(12)
C24 C25 C26 C27 -1.6(12)
C25 C26 C27 C28 1.1(10)
C26 C27 C28 C23 0.3(9)
C24 C23 C28 C27 -1.2(9)
P1 C23 C28 C27 179.9(5)
C35 P2 C29 C34 177.0(5)
Ir1 P2 C29 C34 -37.4(6)
Ir2 P2 C29 C34 49.7(5)
C35 P2 C29 C30 -3.0(6)
Ir1 P2 C29 C30 142.7(4)
Ir2 P2 C29 C30 -130.2(5)
C34 C29 C30 C31 -2.5(9)
P2 C29 C30 C31 177.4(5)
C29 C30 C31 C32 0.4(10)
C30 C31 C32 C33 1.9(10)
C31 C32 C33 C34 -2.0(10)
C30 C29 C34 C33 2.4(9)
P2 C29 C34 C33 -177.6(5)
C32 C33 C34 C29 -0.1(10)
C29 P2 C35 C36 126.3(5)
Ir1 P2 C35 C36 -21.8(6)
Ir2 P2 C35 C36 -100.0(5)
C29 P2 C35 C40 -55.7(6)
Ir1 P2 C35 C40 156.2(4)
Ir2 P2 C35 C40 78.0(5)
C40 C35 C36 C37 -0.2(9)
P2 C35 C36 C37 177.9(5)
C35 C36 C37 C38 1.9(10)
C36 C37 C38 C39 -0.9(10)
C37 C38 C39 C40 -1.9(10)
C38 C39 C40 C35 3.8(10)
C36 C35 C40 C39 -2.7(9)
P2 C35 C40 C39 179.2(5)

loop_
_platon_squeeze_void_nr
_platon_squeeze_void_average_x
_platon_squeeze_void_average_y
_platon_squeeze_void_average_z
_platon_squeeze_void_volume
_platon_squeeze_void_count_electrons
_platon_squeeze_void_content
1 0.750 -0.032 0.078 239 82 ' '
2 0.250 -0.027 0.422 239 82 ' '
3 0.750 -0.016 0.578 239 82 ' '
4 0.250 -0.013 0.922 239 82 ' '
